data_4510676
loop_
_publ_author_name
'He, Haiyan'
'Ma, Huiqing'
'Sun, Di'
'Zhang, Liangliang'
'Wang, Rongming'
'Sun, Daofeng'

_publ_section_title
;
 Porous Lanthanide--Organic Frameworks: Control over Interpenetration, Gas
 Adsorption, and Catalyst Properties
;
_journal_issue 7
_journal_name_full 'Crystal Growth &amp; Design'
_journal_page_first 3154
_journal_paper_doi 10.1021/cg400531j
_journal_volume 13
_journal_year 2013
_chemical_formula_sum 'C21 H31 N O10 Tm'
_chemical_formula_weight 626.40
_chemical_name_systematic
; 
 ? 
;
_space_group_IT_number 2
_symmetry_cell_setting triclinic
_symmetry_space_group_name_Hall '-P 1'
_symmetry_space_group_name_H-M 'P -1'
_atom_sites_solution_hydrogens geom
_atom_sites_solution_primary direct
_atom_sites_solution_secondary difmap
_audit_creation_method SHELXL-97
_cell_angle_alpha 69.415(4)
_cell_angle_beta 82.562(4)
_cell_angle_gamma 83.117(4)
_cell_formula_units_Z 2
_cell_length_a 9.955(3)
_cell_length_b 12.795(3)
_cell_length_c 13.801(4)
_cell_measurement_temperature 293(2)
_cell_volume 1626.6(8)
_computing_structure_refinement 'SHELXL-97 (Sheldrick, 1997)'
_computing_structure_solution 'SHELXS-97 (Sheldrick, 1990)'
_diffrn_ambient_temperature 293(2)
_diffrn_measured_fraction_theta_full 0.986
_diffrn_measured_fraction_theta_max 0.986
_diffrn_radiation_monochromator graphite
_diffrn_radiation_source 'fine-focus sealed tube'
_diffrn_radiation_type MoK\a
_diffrn_radiation_wavelength 0.71073
_diffrn_reflns_av_R_equivalents 0.0180
_diffrn_reflns_av_sigmaI/netI 0.0357
_diffrn_reflns_limit_h_max 11
_diffrn_reflns_limit_h_min -10
_diffrn_reflns_limit_k_max 12
_diffrn_reflns_limit_k_min -15
_diffrn_reflns_limit_l_max 16
_diffrn_reflns_limit_l_min -16
_diffrn_reflns_number 8021
_diffrn_reflns_theta_full 25.00
_diffrn_reflns_theta_max 25.00
_diffrn_reflns_theta_min 1.71
_exptl_absorpt_coefficient_mu 2.767
_exptl_absorpt_correction_T_max 0.7693
_exptl_absorpt_correction_T_min 0.6816
_exptl_absorpt_correction_type multi-scan
_exptl_crystal_density_diffrn 1.279
_exptl_crystal_density_method 'not measured'
_exptl_crystal_F_000 626
_exptl_crystal_size_max 0.15
_exptl_crystal_size_mid 0.15
_exptl_crystal_size_min 0.10
_refine_diff_density_max 3.170
_refine_diff_density_min -0.783
_refine_diff_density_rms 0.194
_refine_ls_extinction_method none
_refine_ls_goodness_of_fit_ref 1.160
_refine_ls_hydrogen_treatment mixed
_refine_ls_matrix_type full
_refine_ls_number_parameters 297
_refine_ls_number_reflns 5634
_refine_ls_number_restraints 0
_refine_ls_restrained_S_all 1.160
_refine_ls_R_factor_all 0.0470
_refine_ls_R_factor_gt 0.0422
_refine_ls_shift/su_max 0.001
_refine_ls_shift/su_mean 0.000
_refine_ls_structure_factor_coef Fsqd
_refine_ls_weighting_details 'calc w=1/[\s^2^(Fo^2^)+(0.0743P)^2^+4.1691P] where P=(Fo^2^+2Fc^2^)/3'
_refine_ls_weighting_scheme calc
_refine_ls_wR_factor_gt 0.1201
_refine_ls_wR_factor_ref 0.1252
_reflns_number_gt 5123
_reflns_number_total 5634
_reflns_threshold_expression >2sigma(I)
_cod_data_source_file cg400531j_si_002.cif
_cod_data_source_block p4
_cod_original_sg_symbol_H-M P-1
_cod_database_code 4510676

loop_
_symmetry_equiv_pos_as_xyz
'x, y, z'
'-x, -y, -z'

loop_
_atom_site_label
_atom_site_type_symbol
_atom_site_fract_x
_atom_site_fract_y
_atom_site_fract_z
_atom_site_U_iso_or_equiv
_atom_site_adp_type
_atom_site_occupancy
_atom_site_symmetry_multiplicity
_atom_site_calc_flag
_atom_site_refinement_flags
Tm1 Tm 0.46981(2) 0.359648(19) 0.625193(18) 0.02325(12) Uani 1 1 d .
C1 C 0.5256(7) 0.2358(5) 0.4437(5) 0.0366(16) Uani 1 1 d .
C2 C 0.5114(8) 0.1119(5) 0.4735(5) 0.0358(15) Uani 1 1 d .
C3 C 0.6125(8) 0.0375(6) 0.5264(6) 0.0396(16) Uani 1 1 d .
C4 C 0.7291(9) 0.0798(7) 0.5523(8) 0.057(2) Uani 1 1 d .
H4A H 0.8103 0.0620 0.5135 0.085 Uiso 1 1 calc R
H4B H 0.7386 0.0455 0.6254 0.085 Uiso 1 1 calc R
H4C H 0.7145 0.1595 0.5350 0.085 Uiso 1 1 calc R
C5 C 0.3992(8) 0.0764(6) 0.4468(6) 0.0414(17) Uani 1 1 d .
C6 C 0.2929(11) 0.1589(7) 0.3885(8) 0.066(3) Uani 1 1 d .
H6A H 0.3107 0.2331 0.3824 0.098 Uiso 1 1 calc R
H6B H 0.2051 0.1422 0.4253 0.098 Uiso 1 1 calc R
H6C H 0.2948 0.1542 0.3204 0.098 Uiso 1 1 calc R
C7 C 0.7317(6) 0.4270(5) 0.5485(5) 0.0265(13) Uani 1 1 d .
C8 C 0.8716(6) 0.4657(5) 0.5219(5) 0.0270(13) Uani 1 1 d .
C9 C 0.9149(6) 0.5199(5) 0.5817(5) 0.0297(14) Uani 1 1 d .
C10 C 0.8207(8) 0.5386(7) 0.6693(6) 0.0455(18) Uani 1 1 d .
H10A H 0.7317 0.5641 0.6466 0.068 Uiso 1 1 calc R
H10B H 0.8541 0.5940 0.6902 0.068 Uiso 1 1 calc R
H10C H 0.8163 0.4696 0.7270 0.068 Uiso 1 1 calc R
C11 C 0.9544(7) 0.4444(5) 0.4404(5) 0.0310(14) Uani 1 1 d .
C12 C 0.9031(8) 0.3858(8) 0.3778(7) 0.050(2) Uani 1 1 d .
H12A H 0.8207 0.3528 0.4128 0.075 Uiso 1 1 calc R
H12B H 0.9702 0.3282 0.3697 0.075 Uiso 1 1 calc R
H12C H 0.8854 0.4387 0.3106 0.075 Uiso 1 1 calc R
C13 C 0.4948(7) 0.1825(6) 0.8063(6) 0.0388(16) Uani 1 1 d .
C14 C 0.4982(7) 0.0869(6) 0.9080(5) 0.0372(16) Uani 1 1 d .
C15 C 0.6130(8) 0.0139(7) 0.9264(6) 0.0441(18) Uani 1 1 d .
C16 C 0.7351(10) 0.0313(10) 0.8505(7) 0.076(3) Uani 1 1 d .
H16A H 0.7249 0.1039 0.7980 0.115 Uiso 1 1 calc R
H16B H 0.7458 -0.0253 0.8187 0.115 Uiso 1 1 calc R
H16C H 0.8139 0.0265 0.8858 0.115 Uiso 1 1 calc R
C17 C 0.3861(8) 0.0740(6) 0.9792(5) 0.0431(18) Uani 1 1 d .
C18 C 0.2601(10) 0.1544(9) 0.9563(8) 0.082(4) Uani 1 1 d .
H18A H 0.2848 0.2247 0.9059 0.122 Uiso 1 1 calc R
H18B H 0.2195 0.1658 1.0191 0.122 Uiso 1 1 calc R
H18C H 0.1964 0.1236 0.9292 0.122 Uiso 1 1 calc R
C19 C 0.1898(8) 0.2627(7) 0.6457(7) 0.055(2) Uani 1 1 d .
H19 H 0.2310 0.2408 0.5906 0.066 Uiso 1 1 calc R
C20 C -0.0023(10) 0.2567(9) 0.7689(8) 0.066(3) Uani 1 1 d .
H20A H 0.0076 0.1963 0.8335 0.100 Uiso 1 1 calc R
H20B H -0.0968 0.2734 0.7577 0.100 Uiso 1 1 calc R
H20C H 0.0341 0.3218 0.7714 0.100 Uiso 1 1 calc R
C21 C 0.0062(12) 0.1542(11) 0.6474(10) 0.088(4) Uani 1 1 d .
H21A H 0.0666 0.1393 0.5928 0.133 Uiso 1 1 calc R
H21B H -0.0777 0.1912 0.6204 0.133 Uiso 1 1 calc R
H21C H -0.0115 0.0850 0.7023 0.133 Uiso 1 1 calc R
N N 0.0682(7) 0.2255(7) 0.6874(6) 0.061(2) Uani 1 1 d .
O1 O 0.4715(6) 0.2849(4) 0.5056(4) 0.0396(12) Uani 1 1 d .
O1W O 0.4417(6) 0.4961(4) 0.6962(4) 0.0441(12) Uani 1 1 d .
H1WA H 0.3831 0.5506 0.6639 0.066 Uiso 1 1 d R
H1WB H 0.4105 0.4698 0.7622 0.066 Uiso 1 1 d R
O2 O 0.5893(8) 0.2844(5) 0.3613(5) 0.076(2) Uani 1 1 d .
O2W O 0.355(3) 0.503(3) 0.881(3) 0.365(16) Uiso 1 1 d .
O3W O 0.223(3) -0.104(3) 0.810(2) 0.359(15) Uiso 1 1 d .
O3 O 0.7103(5) 0.3359(4) 0.6175(4) 0.0438(13) Uani 1 1 d .
O4 O 0.6332(4) 0.4869(3) 0.5033(3) 0.0277(9) Uani 1 1 d .
O5 O 0.4921(6) 0.1636(4) 0.7235(4) 0.0432(12) Uani 1 1 d .
O6 O 0.4943(7) 0.2806(4) 0.8036(4) 0.0511(15) Uani 1 1 d .
O7 O 0.2500(5) 0.3210(4) 0.6722(4) 0.0430(12) Uani 1 1 d .

loop_
_atom_site_aniso_label
_atom_site_aniso_U_11
_atom_site_aniso_U_22
_atom_site_aniso_U_33
_atom_site_aniso_U_23
_atom_site_aniso_U_13
_atom_site_aniso_U_12
Tm1 0.02227(17) 0.01728(17) 0.02426(17) 0.00264(11) -0.00504(10) -0.00597(10)
C1 0.042(4) 0.021(3) 0.041(4) 0.002(3) -0.007(3) -0.011(3)
C2 0.050(4) 0.021(3) 0.037(4) -0.009(3) -0.005(3) -0.007(3)
C3 0.048(4) 0.026(3) 0.046(4) -0.009(3) -0.011(3) -0.008(3)
C4 0.057(5) 0.041(4) 0.078(6) -0.019(4) -0.022(4) -0.014(4)
C5 0.053(5) 0.027(4) 0.045(4) -0.010(3) -0.012(3) -0.005(3)
C6 0.074(6) 0.037(5) 0.088(7) -0.016(5) -0.041(5) 0.004(4)
C7 0.020(3) 0.022(3) 0.034(3) -0.003(3) -0.004(3) -0.004(2)
C8 0.017(3) 0.021(3) 0.036(3) 0.001(3) -0.010(2) -0.001(2)
C9 0.019(3) 0.026(3) 0.036(3) -0.001(3) -0.007(3) 0.000(2)
C10 0.035(4) 0.046(4) 0.054(5) -0.017(4) 0.003(3) -0.004(3)
C11 0.023(3) 0.028(3) 0.040(4) -0.006(3) -0.009(3) -0.003(3)
C12 0.037(4) 0.065(5) 0.059(5) -0.031(4) 0.000(4) -0.019(4)
C13 0.033(4) 0.037(4) 0.036(4) 0.003(3) -0.004(3) -0.009(3)
C14 0.038(4) 0.028(4) 0.036(4) 0.005(3) -0.009(3) -0.008(3)
C15 0.036(4) 0.042(4) 0.035(4) 0.009(3) -0.002(3) -0.003(3)
C16 0.050(6) 0.089(8) 0.047(5) 0.024(5) 0.004(4) 0.001(5)
C17 0.039(4) 0.035(4) 0.033(4) 0.016(3) -0.009(3) 0.004(3)
C18 0.049(6) 0.078(7) 0.066(6) 0.027(5) 0.005(5) 0.025(5)
C19 0.039(4) 0.051(5) 0.061(5) -0.002(4) 0.000(4) -0.010(4)
C20 0.046(5) 0.066(6) 0.076(7) -0.009(5) -0.011(5) -0.006(4)
C21 0.059(7) 0.101(9) 0.112(9) -0.037(8) -0.003(6) -0.039(6)
N 0.031(4) 0.062(5) 0.075(5) 0.001(4) -0.008(3) -0.018(3)
O1 0.065(3) 0.019(2) 0.034(3) -0.007(2) -0.008(2) -0.005(2)
O1W 0.068(4) 0.030(3) 0.031(2) -0.006(2) -0.009(2) 0.000(2)
O2 0.118(6) 0.032(3) 0.069(4) -0.015(3) 0.030(4) -0.021(3)
O3 0.025(2) 0.030(3) 0.054(3) 0.017(2) -0.013(2) -0.008(2)
O4 0.022(2) 0.022(2) 0.032(2) 0.0023(18) -0.0069(18) -0.0040(17)
O5 0.055(3) 0.028(3) 0.035(3) 0.006(2) -0.009(2) -0.005(2)
O6 0.088(4) 0.025(3) 0.030(3) 0.009(2) -0.016(3) -0.009(3)
O7 0.029(3) 0.039(3) 0.053(3) -0.002(2) -0.005(2) -0.015(2)

loop_
_atom_type_symbol
_atom_type_description
_atom_type_scat_dispersion_real
_atom_type_scat_dispersion_imag
_atom_type_scat_source
C C 0.0033 0.0016 'International Tables Vol C Tables 4.2.6.8 and 6.1.1.4'
O O 0.0106 0.0060 'International Tables Vol C Tables 4.2.6.8 and 6.1.1.4'
Tm Tm -0.3139 5.2483 'International Tables Vol C Tables 4.2.6.8 and 6.1.1.4'
N N 0.0061 0.0033 'International Tables Vol C Tables 4.2.6.8 and 6.1.1.4'
H H 0.0000 0.0000 'International Tables Vol C Tables 4.2.6.8 and 6.1.1.4'

loop_
_geom_angle_atom_site_label_1
_geom_angle_atom_site_label_2
_geom_angle_atom_site_label_3
_geom_angle
_geom_angle_site_symmetry_1
_geom_angle_site_symmetry_3
O1 Tm1 O1W 157.35(19) . .
O1 Tm1 O7 88.2(2) . .
O1W Tm1 O7 91.4(2) . .
O1 Tm1 O6 131.96(18) . .
O1W Tm1 O6 70.48(18) . .
O7 Tm1 O6 84.8(2) . .
O1 Tm1 O4 80.79(17) . 2_666
O1W Tm1 O4 76.79(17) . 2_666
O7 Tm1 O4 80.95(16) . 2_666
O6 Tm1 O4 143.82(18) . 2_666
O1 Tm1 O3 90.8(2) . .
O1W Tm1 O3 97.0(2) . .
O7 Tm1 O3 160.00(18) . .
O6 Tm1 O3 81.1(2) . .
O4 Tm1 O3 118.59(15) 2_666 .
O1 Tm1 O5 77.96(18) . .
O1W Tm1 O5 124.11(18) . .
O7 Tm1 O5 78.23(19) . .
O6 Tm1 O5 54.08(18) . .
O4 Tm1 O5 150.53(17) 2_666 .
O3 Tm1 O5 82.03(17) . .
O1 Tm1 O4 86.44(17) . .
O1W Tm1 O4 81.58(17) . .
O7 Tm1 O4 147.10(16) . .
O6 Tm1 O4 121.95(18) . .
O4 Tm1 O4 66.15(16) 2_666 .
O3 Tm1 O4 52.61(15) . .
O5 Tm1 O4 131.83(16) . .
O1 Tm1 C13 105.2(2) . .
O1W Tm1 C13 97.0(2) . .
O7 Tm1 C13 79.4(2) . .
O6 Tm1 C13 26.9(2) . .
O4 Tm1 C13 159.22(19) 2_666 .
O3 Tm1 C13 81.61(19) . .
O5 Tm1 C13 27.2(2) . .
O4 Tm1 C13 133.24(18) . .
O1 Tm1 C7 90.3(2) . .
O1W Tm1 C7 87.5(2) . .
O7 Tm1 C7 173.74(18) . .
O6 Tm1 C7 100.7(2) . .
O4 Tm1 C7 92.80(16) 2_666 .
O3 Tm1 C7 26.08(17) . .
O5 Tm1 C7 107.43(18) . .
O4 Tm1 C7 26.65(15) . .
C13 Tm1 C7 106.87(19) . .
O2 C1 O1 122.6(6) . .
O2 C1 C2 119.0(7) . .
O1 C1 C2 118.4(6) . .
C3 C2 C5 122.4(6) . .
C3 C2 C1 118.1(6) . .
C5 C2 C1 119.4(7) . .
C5 C3 C2 118.5(7) 2_656 .
C5 C3 C4 121.4(7) 2_656 .
C2 C3 C4 120.1(7) . .
C3 C4 H4A 109.5 . .
C3 C4 H4B 109.5 . .
H4A C4 H4B 109.5 . .
C3 C4 H4C 109.5 . .
H4A C4 H4C 109.5 . .
H4B C4 H4C 109.5 . .
C3 C5 C2 119.1(7) 2_656 .
C3 C5 C6 119.8(7) 2_656 .
C2 C5 C6 121.1(7) . .
C5 C6 H6A 109.5 . .
C5 C6 H6B 109.5 . .
H6A C6 H6B 109.5 . .
C5 C6 H6C 109.5 . .
H6A C6 H6C 109.5 . .
H6B C6 H6C 109.5 . .
O3 C7 O4 118.9(5) . .
O3 C7 C8 120.2(6) . .
O4 C7 C8 120.8(5) . .
O3 C7 Tm1 57.2(3) . .
O4 C7 Tm1 62.1(3) . .
C8 C7 Tm1 171.9(5) . .
C9 C8 C11 122.4(6) . .
C9 C8 C7 117.9(6) . .
C11 C8 C7 119.7(6) . .
C8 C9 C11 119.2(6) . 2_766
C8 C9 C10 119.6(6) . .
C11 C9 C10 121.2(6) 2_766 .
C9 C10 H10A 109.5 . .
C9 C10 H10B 109.5 . .
H10A C10 H10B 109.5 . .
C9 C10 H10C 109.5 . .
H10A C10 H10C 109.5 . .
H10B C10 H10C 109.5 . .
C9 C11 C8 118.4(6) 2_766 .
C9 C11 C12 121.1(6) 2_766 .
C8 C11 C12 120.6(6) . .
C11 C12 H12A 109.5 . .
C11 C12 H12B 109.5 . .
H12A C12 H12B 109.5 . .
C11 C12 H12C 109.5 . .
H12A C12 H12C 109.5 . .
H12B C12 H12C 109.5 . .
O6 C13 O5 119.4(6) . .
O6 C13 C14 120.5(7) . .
O5 C13 C14 120.0(7) . .
O6 C13 Tm1 58.6(4) . .
O5 C13 Tm1 61.0(4) . .
C14 C13 Tm1 176.0(5) . .
C17 C14 C15 121.9(6) . .
C17 C14 C13 119.1(6) . .
C15 C14 C13 119.0(6) . .
C14 C15 C17 118.1(7) . 2_657
C14 C15 C16 121.3(7) . .
C17 C15 C16 120.5(7) 2_657 .
C15 C16 H16A 109.5 . .
C15 C16 H16B 109.5 . .
H16A C16 H16B 109.5 . .
C15 C16 H16C 109.5 . .
H16A C16 H16C 109.5 . .
H16B C16 H16C 109.5 . .
C14 C17 C15 120.0(7) . 2_657
C14 C17 C18 120.8(6) . .
C15 C17 C18 119.2(7) 2_657 .
C17 C18 H18A 109.5 . .
C17 C18 H18B 109.5 . .
H18A C18 H18B 109.5 . .
C17 C18 H18C 109.5 . .
H18A C18 H18C 109.5 . .
H18B C18 H18C 109.5 . .
O7 C19 N 126.1(9) . .
O7 C19 H19 116.9 . .
N C19 H19 116.9 . .
N C20 H20A 109.5 . .
N C20 H20B 109.5 . .
H20A C20 H20B 109.5 . .
N C20 H20C 109.5 . .
H20A C20 H20C 109.5 . .
H20B C20 H20C 109.5 . .
N C21 H21A 109.5 . .
N C21 H21B 109.5 . .
H21A C21 H21B 109.5 . .
N C21 H21C 109.5 . .
H21A C21 H21C 109.5 . .
H21B C21 H21C 109.5 . .
C19 N C20 120.6(9) . .
C19 N C21 120.4(9) . .
C20 N C21 119.0(8) . .
C1 O1 Tm1 155.2(5) . .
Tm1 O1W H1WA 110.9 . .
Tm1 O1W H1WB 110.9 . .
H1WA O1W H1WB 107.8 . .
C7 O3 Tm1 96.7(4) . .
C7 O4 Tm1 154.9(4) . 2_666
C7 O4 Tm1 91.2(3) . .
Tm1 O4 Tm1 113.85(16) 2_666 .
C13 O5 Tm1 91.8(4) . .
C13 O6 Tm1 94.5(4) . .
C19 O7 Tm1 127.1(6) . .

loop_
_geom_bond_atom_site_label_1
_geom_bond_atom_site_label_2
_geom_bond_distance
_geom_bond_site_symmetry_2
Tm1 O1 2.177(5) .
Tm1 O1W 2.259(5) .
Tm1 O7 2.263(5) .
Tm1 O6 2.343(5) .
Tm1 O4 2.365(4) 2_666
Tm1 O3 2.371(5) .
Tm1 O5 2.394(5) .
Tm1 O4 2.475(4) .
Tm1 C13 2.737(7) .
Tm1 C7 2.800(6) .
C1 O2 1.222(9) .
C1 O1 1.261(9) .
C1 C2 1.511(9) .
C2 C3 1.388(10) .
C2 C5 1.392(10) .
C3 C5 1.387(10) 2_656
C3 C4 1.470(11) .
C4 H4A 0.9600 .
C4 H4B 0.9600 .
C4 H4C 0.9600 .
C5 C3 1.387(10) 2_656
C5 C6 1.495(11) .
C6 H6A 0.9600 .
C6 H6B 0.9600 .
C6 H6C 0.9600 .
C7 O3 1.240(8) .
C7 O4 1.256(7) .
C7 C8 1.491(8) .
C8 C9 1.383(9) .
C8 C11 1.393(9) .
C9 C11 1.392(9) 2_766
C9 C10 1.501(10) .
C10 H10A 0.9600 .
C10 H10B 0.9600 .
C10 H10C 0.9600 .
C11 C9 1.392(9) 2_766
C11 C12 1.495(10) .
C12 H12A 0.9600 .
C12 H12B 0.9600 .
C12 H12C 0.9600 .
C13 O6 1.242(9) .
C13 O5 1.252(9) .
C13 C14 1.504(9) .
C14 C17 1.372(10) .
C14 C15 1.376(10) .
C15 C17 1.391(10) 2_657
C15 C16 1.482(11) .
C16 H16A 0.9600 .
C16 H16B 0.9600 .
C16 H16C 0.9600 .
C17 C15 1.391(10) 2_657
C17 C18 1.515(11) .
C18 H18A 0.9600 .
C18 H18B 0.9600 .
C18 H18C 0.9600 .
C19 O7 1.187(10) .
C19 N 1.337(10) .
C19 H19 0.9300 .
C20 N 1.401(13) .
C20 H20A 0.9600 .
C20 H20B 0.9600 .
C20 H20C 0.9600 .
C21 N 1.447(14) .
C21 H21A 0.9600 .
C21 H21B 0.9600 .
C21 H21C 0.9600 .
O1W H1WA 0.8806 .
O1W H1WB 0.8802 .
O4 Tm1 2.365(4) 2_666
